data_7115913
loop_
_publ_author_name
'Jin-ah Kim'
'Yeon Ji Seo'
'Soyeong Kang'
'Juae Han'
'Hyeon-Kyu Lee'

_publ_section_title
;
 Stereoselective synthesis of 4-substituted-cyclic
 sulfamidate-5-carboxylates by asymmetric transfer hydrogenation
 accompanied by dynamic kinetic resolution and applications to concise
 stereoselective syntheses of (--)-epi-cytoxazone and the taxotere
 side-chain
;
_journal_name_full Chem.Commun.
_journal_page_first 13706
_journal_paper_doi 10.1039/C4cc06395C
_journal_volume 50
_journal_year 2014
_chemical_formula_sum 'C11 H13 N O6 S'
_chemical_formula_weight 287.28
_chemical_name_systematic
; 
 ? 
;
_space_group_IT_number 19
_symmetry_cell_setting orthorhombic
_symmetry_space_group_name_Hall 'P 2ac 2ab'
_symmetry_space_group_name_H-M 'P 21 21 21'
_atom_sites_solution_hydrogens geom
_atom_sites_solution_primary direct
_atom_sites_solution_secondary difmap
_audit_creation_method SHELXL-97
_cell_angle_alpha 90.00
_cell_angle_beta 90.00
_cell_angle_gamma 90.00
_cell_formula_units_Z 4
_cell_length_a 5.3793(2)
_cell_length_b 13.1499(5)
_cell_length_c 17.4076(6)
_cell_measurement_reflns_used 9796
_cell_measurement_temperature 100(1)
_cell_measurement_theta_max 28.46
_cell_measurement_theta_min 2.81
_cell_volume 1231.37(8)
_computing_cell_refinement 'Bruker SAINT'
_computing_data_collection 'Bruker APEX2'
_computing_data_reduction 'Bruker SAINT'
_computing_molecular_graphics 'Bruker SHELXTL'
_computing_publication_material 'Bruker SHELXTL'
_computing_structure_refinement 'SHELXL-97 (Sheldrick, 2008)'
_computing_structure_solution 'SHELXS-97 (Sheldrick, 2008)'
_diffrn_ambient_temperature 100(1)
_diffrn_measured_fraction_theta_full 0.998
_diffrn_measured_fraction_theta_max 0.998
_diffrn_measurement_device_type 'Bruker APEX-II CCD'
_diffrn_measurement_method '\f and \w scans'
_diffrn_radiation_monochromator graphite
_diffrn_radiation_source 'fine-focus sealed tube'
_diffrn_radiation_type MoK\a
_diffrn_radiation_wavelength 0.71073
_diffrn_reflns_av_R_equivalents 0.0235
_diffrn_reflns_av_sigmaI/netI 0.0113
_diffrn_reflns_limit_h_max 7
_diffrn_reflns_limit_h_min -7
_diffrn_reflns_limit_k_max 17
_diffrn_reflns_limit_k_min -17
_diffrn_reflns_limit_l_max 23
_diffrn_reflns_limit_l_min -22
_diffrn_reflns_number 34700
_diffrn_reflns_theta_full 28.47
_diffrn_reflns_theta_max 28.47
_diffrn_reflns_theta_min 1.94
_exptl_absorpt_coefficient_mu 0.286
_exptl_absorpt_correction_T_max 0.9775
_exptl_absorpt_correction_T_min 0.9319
_exptl_absorpt_correction_type multi-scan
_exptl_absorpt_process_details 'Bruker SADABS'
_exptl_crystal_colour silver
_exptl_crystal_density_diffrn 1.550
_exptl_crystal_density_meas ?
_exptl_crystal_density_method 'not measured'
_exptl_crystal_description Block
_exptl_crystal_F_000 600
_exptl_crystal_size_max 0.25
_exptl_crystal_size_mid 0.20
_exptl_crystal_size_min 0.08
_refine_diff_density_max 0.404
_refine_diff_density_min -0.530
_refine_diff_density_rms 0.050
_refine_ls_abs_structure_details 'Flack H D (1983), Acta Cryst. A39, 876-881'
_refine_ls_abs_structure_Flack -0.01(6)
_refine_ls_extinction_method none
_refine_ls_goodness_of_fit_ref 1.051
_refine_ls_hydrogen_treatment refxyz
_refine_ls_matrix_type full
_refine_ls_number_parameters 172
_refine_ls_number_reflns 3107
_refine_ls_number_restraints 0
_refine_ls_restrained_S_all 1.051
_refine_ls_R_factor_all 0.0261
_refine_ls_R_factor_gt 0.0253
_refine_ls_shift/su_max 0.000
_refine_ls_shift/su_mean 0.000
_refine_ls_structure_factor_coef Fsqd
_refine_ls_weighting_details 'calc w=1/[\s^2^(Fo^2^)+(0.0436P)^2^+0.4957P] where P=(Fo^2^+2Fc^2^)/3'
_refine_ls_weighting_scheme calc
_refine_ls_wR_factor_gt 0.0722
_refine_ls_wR_factor_ref 0.0732
_reflns_number_gt 3041
_reflns_number_total 3107
_reflns_threshold_expression >2sigma(I)
_cod_data_source_file c4cc06395c3.cif
_cod_data_source_block 20131022lt_0m
_cod_depositor_comments
;
The following automatic conversions were performed:

'_exptl_crystal_density_meas' value 'none' was changed to '?' - the
value is perceived as not measured.

Automatic conversion script
Id: cif_fix_values 3008 2015-01-20 13:52:24Z robertas 
;
_cod_original_sg_symbol_H-M P2(1)2(1)2(1)
_cod_database_code 7115913

loop_
_symmetry_equiv_pos_as_xyz
'x, y, z'
'-x+1/2, -y, z+1/2'
'-x, y+1/2, -z+1/2'
'x+1/2, -y+1/2, -z'

loop_
_atom_site_label
_atom_site_type_symbol
_atom_site_fract_x
_atom_site_fract_y
_atom_site_fract_z
_atom_site_U_iso_or_equiv
_atom_site_adp_type
_atom_site_occupancy
_atom_site_symmetry_multiplicity
_atom_site_calc_flag
_atom_site_refinement_flags
S1 S 0.22766(6) 0.22986(2) 0.408472(18) 0.01271(8) Uani 1 1 d .
O1 O 0.0814(2) 0.15485(8) 0.44745(6) 0.0193(2) Uani 1 1 d .
O2 O 0.48816(19) 0.20959(8) 0.40420(6) 0.0193(2) Uani 1 1 d .
O3 O 0.11479(19) 0.24399(7) 0.32506(5) 0.0139(2) Uani 1 1 d .
O4 O -0.0288(2) 0.82261(8) 0.38642(6) 0.0186(2) Uani 1 1 d .
O5 O 0.4417(2) 0.37568(9) 0.26213(7) 0.0190(2) Uani 1 1 d .
O6 O 0.1312(2) 0.48398(8) 0.23286(6) 0.0159(2) Uani 1 1 d .
N1 N 0.1776(2) 0.34614(9) 0.43695(7) 0.0138(2) Uani 1 1 d .
H1B H 0.2598 0.3772 0.4738 0.017 Uiso 1 1 calc R
C1 C 0.1707(3) 0.56007(11) 0.43045(8) 0.0153(3) Uani 1 1 d .
H1C H 0.3016 0.5240 0.4550 0.018 Uiso 1 1 calc R
C2 C 0.1745(3) 0.66691(11) 0.42960(8) 0.0156(3) Uani 1 1 d .
H2B H 0.3056 0.7030 0.4540 0.019 Uiso 1 1 calc R
C3 C -0.0159(3) 0.71912(11) 0.39267(7) 0.0139(3) Uani 1 1 d .
C4 C 0.1761(3) 0.88033(11) 0.41589(10) 0.0210(3) Uani 1 1 d .
H4A H 0.1449 0.9530 0.4078 0.031 Uiso 1 1 calc R
H4B H 0.3288 0.8606 0.3890 0.031 Uiso 1 1 calc R
H4C H 0.1948 0.8669 0.4710 0.031 Uiso 1 1 calc R
C5 C -0.2116(3) 0.66583(10) 0.35894(8) 0.0154(3) Uani 1 1 d .
H5A H -0.3425 0.7017 0.3342 0.018 Uiso 1 1 calc R
C6 C -0.2150(3) 0.56051(11) 0.36153(8) 0.0148(3) Uani 1 1 d .
H6A H -0.3507 0.5246 0.3396 0.018 Uiso 1 1 calc R
C7 C -0.0209(2) 0.50654(10) 0.39611(7) 0.0122(2) Uani 1 1 d .
C8 C -0.0250(3) 0.39135(10) 0.39187(7) 0.0125(3) Uani 1 1 d .
H8A H -0.1884 0.3655 0.4111 0.015 Uiso 1 1 calc R
C9 C 0.0282(3) 0.34667(10) 0.31103(7) 0.0120(2) Uani 1 1 d .
H9A H -0.1291 0.3446 0.2804 0.014 Uiso 1 1 calc R
C10 C 0.2284(3) 0.40256(10) 0.26593(7) 0.0128(2) Uani 1 1 d .
C11 C 0.3009(3) 0.54589(12) 0.18840(9) 0.0213(3) Uani 1 1 d .
H11A H 0.2108 0.6038 0.1665 0.032 Uiso 1 1 calc R
H11B H 0.3724 0.5050 0.1469 0.032 Uiso 1 1 calc R
H11C H 0.4344 0.5708 0.2218 0.032 Uiso 1 1 calc R

loop_
_atom_site_aniso_label
_atom_site_aniso_U_11
_atom_site_aniso_U_22
_atom_site_aniso_U_33
_atom_site_aniso_U_23
_atom_site_aniso_U_13
_atom_site_aniso_U_12
S1 0.01596(15) 0.01087(14) 0.01131(13) -0.00009(10) -0.00028(12) 0.00196(12)
O1 0.0274(6) 0.0138(5) 0.0166(5) 0.0025(4) 0.0037(4) -0.0004(4)
O2 0.0163(5) 0.0231(5) 0.0186(5) -0.0038(4) -0.0018(4) 0.0063(4)
O3 0.0191(5) 0.0110(5) 0.0118(4) -0.0002(3) -0.0021(4) 0.0009(4)
O4 0.0212(5) 0.0112(5) 0.0232(5) 0.0013(4) -0.0047(4) -0.0013(4)
O5 0.0123(5) 0.0220(5) 0.0227(5) 0.0051(4) -0.0004(4) 0.0004(4)
O6 0.0165(5) 0.0145(5) 0.0167(4) 0.0044(4) 0.0036(4) 0.0010(4)
N1 0.0190(6) 0.0103(5) 0.0122(5) -0.0014(4) -0.0035(4) 0.0028(4)
C1 0.0140(6) 0.0144(6) 0.0173(6) 0.0002(5) -0.0017(5) 0.0011(5)
C2 0.0131(6) 0.0143(6) 0.0194(6) -0.0006(5) -0.0021(5) -0.0012(5)
C3 0.0159(6) 0.0118(6) 0.0142(6) 0.0005(5) 0.0030(5) 0.0008(5)
C4 0.0235(7) 0.0137(6) 0.0256(7) -0.0006(6) -0.0020(6) -0.0041(5)
C5 0.0152(6) 0.0147(6) 0.0163(6) 0.0011(5) -0.0017(5) 0.0025(5)
C6 0.0136(6) 0.0153(6) 0.0156(6) -0.0006(5) -0.0011(5) -0.0008(5)
C7 0.0120(6) 0.0127(6) 0.0120(6) -0.0001(4) 0.0020(5) 0.0003(5)
C8 0.0131(6) 0.0126(6) 0.0119(6) 0.0007(4) -0.0003(5) 0.0007(5)
C9 0.0122(6) 0.0107(6) 0.0130(6) 0.0009(5) -0.0012(5) -0.0002(5)
C10 0.0146(6) 0.0134(6) 0.0105(5) -0.0008(4) -0.0017(5) -0.0018(5)
C11 0.0201(7) 0.0209(7) 0.0228(7) 0.0101(6) 0.0036(6) -0.0021(6)

loop_
_atom_type_symbol
_atom_type_description
_atom_type_scat_dispersion_real
_atom_type_scat_dispersion_imag
_atom_type_scat_source
C C 0.0033 0.0016 'International Tables Vol C Tables 4.2.6.8 and 6.1.1.4'
H H 0.0000 0.0000 'International Tables Vol C Tables 4.2.6.8 and 6.1.1.4'
N N 0.0061 0.0033 'International Tables Vol C Tables 4.2.6.8 and 6.1.1.4'
O O 0.0106 0.0060 'International Tables Vol C Tables 4.2.6.8 and 6.1.1.4'
S S 0.1246 0.1234 'International Tables Vol C Tables 4.2.6.8 and 6.1.1.4'

loop_
_geom_angle_atom_site_label_1
_geom_angle_atom_site_label_2
_geom_angle_atom_site_label_3
_geom_angle
O2 S1 O1 115.79(7)
O2 S1 O3 110.49(6)
O1 S1 O3 107.71(6)
O2 S1 N1 110.67(7)
O1 S1 N1 114.27(6)
O3 S1 N1 96.05(6)
C9 O3 S1 112.76(8)
C3 O4 C4 117.37(12)
C10 O6 C11 116.00(12)
C8 N1 S1 109.87(9)
C8 N1 H1B 125.1
S1 N1 H1B 125.1
C7 C1 C2 121.00(13)
C7 C1 H1C 119.5
C2 C1 H1C 119.5
C3 C2 C1 119.18(13)
C3 C2 H2B 120.4
C1 C2 H2B 120.4
O4 C3 C2 124.44(13)
O4 C3 C5 115.37(13)
C2 C3 C5 120.19(13)
O4 C4 H4A 109.5
O4 C4 H4B 109.5
H4A C4 H4B 109.5
O4 C4 H4C 109.5
H4A C4 H4C 109.5
H4B C4 H4C 109.5
C6 C5 C3 119.90(13)
C6 C5 H5A 120.1
C3 C5 H5A 120.1
C5 C6 C7 120.75(13)
C5 C6 H6A 119.6
C7 C6 H6A 119.6
C1 C7 C6 118.93(13)
C1 C7 C8 122.68(12)
C6 C7 C8 118.36(12)
N1 C8 C7 111.56(11)
N1 C8 C9 101.21(10)
C7 C8 C9 114.81(11)
N1 C8 H8A 109.6
C7 C8 H8A 109.6
C9 C8 H8A 109.6
O3 C9 C10 108.02(11)
O3 C9 C8 105.02(10)
C10 C9 C8 114.55(11)
O3 C9 H9A 109.7
C10 C9 H9A 109.7
C8 C9 H9A 109.7
O5 C10 O6 126.23(13)
O5 C10 C9 124.17(12)
O6 C10 C9 109.59(12)
O6 C11 H11A 109.5
O6 C11 H11B 109.5
H11A C11 H11B 109.5
O6 C11 H11C 109.5
H11A C11 H11C 109.5
H11B C11 H11C 109.5

loop_
_geom_bond_atom_site_label_1
_geom_bond_atom_site_label_2
_geom_bond_distance
S1 O2 1.4283(11)
S1 O1 1.4328(11)
S1 O3 1.5847(10)
S1 N1 1.6297(12)
O3 C9 1.4491(15)
O4 C3 1.3670(16)
O4 C4 1.4334(18)
O5 C10 1.2025(18)
O6 C10 1.3234(17)
O6 C11 1.4475(17)
N1 C8 1.4690(17)
N1 H1B 0.8800
C1 C7 1.3839(19)
C1 C2 1.4052(19)
C1 H1C 0.9500
C2 C3 1.3908(19)
C2 H2B 0.9500
C3 C5 1.394(2)
C4 H4A 0.9800
C4 H4B 0.9800
C4 H4C 0.9800
C5 C6 1.3859(18)
C5 H5A 0.9500
C6 C7 1.3986(19)
C6 H6A 0.9500
C7 C8 1.5166(18)
C8 C9 1.5516(18)
C8 H8A 1.0000
C9 C10 1.5221(19)
C9 H9A 1.0000
C11 H11A 0.9800
C11 H11B 0.9800
C11 H11C 0.9800

loop_
_geom_hbond_atom_site_label_D
_geom_hbond_atom_site_label_H
_geom_hbond_atom_site_label_A
_geom_hbond_distance_DH
_geom_hbond_distance_HA
_geom_hbond_distance_DA
_geom_hbond_angle_DHA
_geom_hbond_site_symmetry_A
N1 H1B O1 0.88 2.25 2.9607(16) 138.1 4_556

loop_
_geom_torsion_atom_site_label_1
_geom_torsion_atom_site_label_2
_geom_torsion_atom_site_label_3
_geom_torsion_atom_site_label_4
_geom_torsion
O2 S1 O3 C9 -113.55(9)
O1 S1 O3 C9 119.09(9)
N1 S1 O3 C9 1.19(9)
O2 S1 N1 C8 138.18(9)
O1 S1 N1 C8 -88.96(10)
O3 S1 N1 C8 23.59(10)
C7 C1 C2 C3 -0.9(2)
C4 O4 C3 C2 4.0(2)
C4 O4 C3 C5 -176.10(12)
C1 C2 C3 O4 -178.28(13)
C1 C2 C3 C5 1.9(2)
O4 C3 C5 C6 179.45(13)
C2 C3 C5 C6 -0.7(2)
C3 C5 C6 C7 -1.5(2)
C2 C1 C7 C6 -1.2(2)
C2 C1 C7 C8 176.53(13)
C5 C6 C7 C1 2.5(2)
C5 C6 C7 C8 -175.42(12)
S1 N1 C8 C7 -160.49(9)
S1 N1 C8 C9 -37.93(12)
C1 C7 C8 N1 7.62(18)
C6 C7 C8 N1 -174.60(12)
C1 C7 C8 C9 -106.77(15)
C6 C7 C8 C9 71.02(16)
S1 O3 C9 C10 99.08(10)
S1 O3 C9 C8 -23.59(12)
N1 C8 C9 O3 37.04(12)
C7 C8 C9 O3 157.32(11)
N1 C8 C9 C10 -81.30(13)
C7 C8 C9 C10 38.98(16)
C11 O6 C10 O5 -0.3(2)
C11 O6 C10 C9 179.30(11)
O3 C9 C10 O5 -18.70(18)
C8 C9 C10 O5 97.93(16)
O3 C9 C10 O6 161.69(10)
C8 C9 C10 O6 -81.68(14)
